data_4340812
loop_
_publ_author_name
'Berenguer, Jes\'us R'
'Lalinde, Elena'
'Mart\'in, Antonio'
'Moreno, M. Teresa'
'Ruiz, Santiago'
'S\'anchez, Sergio'
'Shahsavari, Hamid R.'

_publ_section_title
;
 Photophysical Responses in Pt2Pb Clusters Driven by Solvent Interactions
 and Structural Changes in the Pb(II) Environment.
;
_journal_issue 16
_journal_name_full 'Inorganic chemistry'
_journal_page_first 8770
_journal_page_last 8785
_journal_paper_doi 10.1021/ic501458q
_journal_volume 53
_journal_year 2014
_chemical_absolute_configuration ad
_chemical_formula_sum 'C54.5 H31 F16 N4 O1.5 Pb Pt2 S2'
_chemical_formula_weight 1731.32
_chemical_name_common 'Compound X'
_chemical_name_systematic
;
 ?
;
_space_group_IT_number 4
_symmetry_cell_setting monoclinic
_symmetry_space_group_name_Hall 'P 2yb'
_symmetry_space_group_name_H-M 'P 1 21 1'
_atom_sites_solution_hydrogens geom
_atom_sites_solution_primary direct
_atom_sites_solution_secondary difmap
_audit_conform_dict_location ftp://ftp.iucr.org/pub/cif_core.dic
_audit_conform_dict_name cif_core.dic
_audit_conform_dict_version 2.4
_audit_creation_date 2013-09-13T12:56:16-00:00
_audit_creation_method 'WinGX routine CIF_UPDATE'
_cell_angle_alpha 90
_cell_angle_beta 111.1230(10)
_cell_angle_gamma 90
_cell_formula_units_Z 4
_cell_length_a 12.3543(2)
_cell_length_b 29.5382(6)
_cell_length_c 15.3044(3)
_cell_measurement_reflns_used 32581
_cell_measurement_temperature 173.0(10)
_cell_volume 5209.68(17)
_computing_cell_refinement 'HKL Scalepack (Otwinowski & Minor 1997)'
_computing_data_collection 'Collect (Bruker AXS BV, 1997-2004)'
_computing_data_reduction 'HKL Denzo and Scalepack (Otwinowski & Minor 1997)'
_computing_structure_refinement 'SHELXL-97 (Sheldrick, 2008)'
_diffrn_ambient_temperature 173.0(10)
_diffrn_detector_area_resol_mean 9
_diffrn_measured_fraction_theta_full 0.997
_diffrn_measured_fraction_theta_max 0.997
_diffrn_measurement_device '95mm CCD camera on \k-goniostat'
_diffrn_measurement_device_type KappaCCD
_diffrn_measurement_method CCD
_diffrn_orient_matrix_type 'by Bruker AXS Collect from scalepack cell'
_diffrn_orient_matrix_UB_11 -0.0713425
_diffrn_orient_matrix_UB_12 0.0127418
_diffrn_orient_matrix_UB_13 -0.0486599
_diffrn_orient_matrix_UB_21 0.0132062
_diffrn_orient_matrix_UB_22 0.0293945
_diffrn_orient_matrix_UB_23 0.034695
_diffrn_orient_matrix_UB_31 0.0475984
_diffrn_orient_matrix_UB_32 0.0109424
_diffrn_orient_matrix_UB_33 -0.0365392
_diffrn_radiation_monochromator graphite
_diffrn_radiation_type MoK\a
_diffrn_radiation_wavelength 0.71073
_diffrn_reflns_av_R_equivalents 0.076
_diffrn_reflns_av_unetI/netI 0.0683
_diffrn_reflns_limit_h_max 15
_diffrn_reflns_limit_h_min -15
_diffrn_reflns_limit_k_max 36
_diffrn_reflns_limit_k_min -36
_diffrn_reflns_limit_l_max 19
_diffrn_reflns_limit_l_min -19
_diffrn_reflns_number 76290
_diffrn_reflns_theta_full 26.37
_diffrn_reflns_theta_max 26.37
_diffrn_reflns_theta_min 3.3
_exptl_absorpt_coefficient_mu 8.765
_exptl_absorpt_correction_T_max 0.3176
_exptl_absorpt_correction_T_min 0.2517
_exptl_absorpt_correction_type multi-scan
_exptl_absorpt_process_details
;
        [c.f. r.h. blessing, acta cryst. (1995), a51, 33-38]
;
_exptl_crystal_colour yellow
_exptl_crystal_density_diffrn 2.207
_exptl_crystal_density_method 'not measured'
_exptl_crystal_description prism
_exptl_crystal_F_000 3248
_exptl_crystal_size_max 0.35
_exptl_crystal_size_mid 0.1
_exptl_crystal_size_min 0.05
_refine_diff_density_max 1.45
_refine_diff_density_min -1.236
_refine_diff_density_rms 0.162
_refine_ls_abs_structure_details 'Flack H D (1983), Acta Cryst. A39, 876-881'
_refine_ls_abs_structure_Flack 0.456(6)
_refine_ls_extinction_method none
_refine_ls_goodness_of_fit_ref 1.022
_refine_ls_hydrogen_treatment constr
_refine_ls_matrix_type full
_refine_ls_number_parameters 1452
_refine_ls_number_reflns 21246
_refine_ls_number_restraints 1
_refine_ls_restrained_S_all 1.022
_refine_ls_R_factor_all 0.0598
_refine_ls_R_factor_gt 0.0437
_refine_ls_shift/su_max 0.001
_refine_ls_shift/su_mean 0
_refine_ls_structure_factor_coef Fsqd
_refine_ls_weighting_details 'calc w=1/[\s^2^(Fo^2^)+(0.0280P)^2^+30.8845P] where P=(Fo^2^+2Fc^2^)/3'
_refine_ls_weighting_scheme calc
_refine_ls_wR_factor_gt 0.0817
_refine_ls_wR_factor_ref 0.0882
_reflns_number_gt 18178
_reflns_number_total 21246
_reflns_threshold_expression >2\s(I)
_cod_data_source_file ic501458q_si_003.cif
_cod_data_source_block 4(acetone)1.5
_cod_depositor_comments 'Adding full bibliography for 4340810--4340817.cif.'
_cod_original_sg_symbol_H-M 'P 21'
_cod_original_formula_sum 'C54.50 H31 F16 N4 O1.50 Pb Pt2 S2'
_cod_database_code 4340812

loop_
_symmetry_equiv_pos_as_xyz
'x, y, z'
'-x, y+1/2, -z'

loop_
_atom_site_label
_atom_site_type_symbol
_atom_site_fract_x
_atom_site_fract_y
_atom_site_fract_z
_atom_site_U_iso_or_equiv
_atom_site_adp_type
_atom_site_occupancy
_atom_site_symmetry_multiplicity
_atom_site_calc_flag
_atom_site_refinement_flags
_atom_site_disorder_assembly
_atom_site_disorder_group
Pt1 Pt 0.79729(4) 0.028632(15) 0.39690(3) 0.02478(10) Uani 1 1 d . . .
Pt2 Pt 1.18260(3) -0.035001(15) 0.30927(3) 0.02418(10) Uani 1 1 d . . .
Pb1 Pb 0.96102(4) -0.028958(15) 0.35793(3) 0.02701(10) Uani 1 1 d . . .
S1 S 0.9564(3) 0.07909(11) 0.4690(2) 0.0353(7) Uani 1 1 d . . .
S2 S 1.0709(2) 0.03373(10) 0.2629(2) 0.0296(7) Uani 1 1 d . . .
N1 N 0.7489(7) 0.0607(3) 0.2647(6) 0.024(2) Uani 1 1 d . . .
N2 N 1.0814(8) 0.0030(3) 0.5292(6) 0.030(2) Uani 1 1 d . . .
N3 N 1.2893(8) -0.0073(3) 0.4379(6) 0.026(2) Uani 1 1 d . . .
N4 N 0.8717(8) -0.0082(3) 0.1753(6) 0.029(2) Uani 1 1 d . . .
Pt1' Pt 0.33794(3) 0.143319(14) 0.03222(3) 0.02296(10) Uani 1 1 d . . .
Pt2' Pt -0.06191(3) 0.212729(14) 0.09468(3) 0.02321(10) Uani 1 1 d . . .
Pb1' Pb 0.17997(4) 0.199377(14) 0.07406(3) 0.02510(10) Uani 1 1 d . . .
S1' S 0.1819(3) 0.09096(10) -0.0328(2) 0.0322(7) Uani 1 1 d . . .
S2' S 0.0469(2) 0.14345(10) 0.15157(19) 0.0278(6) Uani 1 1 d . . .
N1' N 0.3913(8) 0.1153(3) 0.1676(6) 0.027(2) Uani 1 1 d . . .
N2' N 0.0535(8) 0.1650(4) -0.0898(7) 0.029(2) Uani 1 1 d . . .
N3' N -0.1769(8) 0.1789(3) -0.0218(6) 0.027(2) Uani 1 1 d . . .
N4' N 0.2466(8) 0.1810(3) 0.2513(7) 0.027(2) Uani 1 1 d . . .
C2 C 0.7966(10) 0.0956(4) 0.2398(8) 0.030(3) Uani 1 1 d . . .
H2 H 0.8645 0.1077 0.2825 0.036 Uiso 1 1 calc R . .
C3 C 0.7490(11) 0.1149(4) 0.1518(9) 0.037(3) Uani 1 1 d . . .
H3 H 0.7819 0.1409 0.1377 0.045 Uiso 1 1 calc R . .
C4 C 0.6531(10) 0.0958(4) 0.0850(8) 0.032(3) Uani 1 1 d . . .
H4 H 0.6229 0.1077 0.0247 0.039 Uiso 1 1 calc R . .
C5 C 0.5005(11) 0.0339(5) 0.0465(8) 0.040(3) Uani 1 1 d . . .
H5 H 0.4659 0.0438 -0.0151 0.048 Uiso 1 1 calc R . .
C6 C 0.4568(11) -0.0021(5) 0.0757(9) 0.039(3) Uani 1 1 d . . .
H6 H 0.3923 -0.0168 0.0338 0.046 Uiso 1 1 calc R . .
C7 C 0.4620(11) -0.0557(4) 0.2029(9) 0.039(3) Uani 1 1 d . . .
H7 H 0.3974 -0.0711 0.1632 0.047 Uiso 1 1 calc R . .
C8 C 0.5141(11) -0.0686(5) 0.2930(10) 0.044(3) Uani 1 1 d . . .
H8 H 0.4851 -0.0938 0.3136 0.053 Uiso 1 1 calc R . .
C9 C 0.6102(10) -0.0459(4) 0.3579(8) 0.033(3) Uani 1 1 d . . .
H9 H 0.6408 -0.055 0.4202 0.039 Uiso 1 1 calc R . .
C10 C 0.6565(9) -0.0107(4) 0.3277(8) 0.026(3) Uani 1 1 d . . .
C11 C 0.6058(10) 0.0028(4) 0.2330(8) 0.029(3) Uani 1 1 d . . .
C12 C 0.6521(9) 0.0417(4) 0.2011(8) 0.030(3) Uani 1 1 d . . .
C13 C 0.6018(10) 0.0578(4) 0.1103(8) 0.029(3) Uani 1 1 d . . .
C14 C 0.5070(10) -0.0186(5) 0.1702(8) 0.034(3) Uani 1 1 d . . .
C15 C 0.8172(9) 0.0008(4) 0.5257(7) 0.024(3) Uani 1 1 d . . .
C16 C 0.7820(10) 0.0268(4) 0.5865(8) 0.032(3) Uani 1 1 d . . .
C17 C 0.8004(11) 0.0133(5) 0.6765(9) 0.034(3) Uani 1 1 d . . .
C18 C 0.8545(10) -0.0273(5) 0.7100(8) 0.036(3) Uani 1 1 d . . .
C19 C 0.8883(10) -0.0543(4) 0.6510(9) 0.033(3) Uani 1 1 d . . .
C20 C 0.8654(10) -0.0394(5) 0.5593(8) 0.033(3) Uani 1 1 d . . .
C21 C 1.1548(9) -0.0232(4) 0.5958(8) 0.030(3) Uani 1 1 d . A .
H21 H 1.1675 -0.0526 0.5802 0.037 Uiso 1 1 calc R . .
C22 C 1.2124(10) -0.0087(5) 0.6866(8) 0.035(3) Uani 1 1 d . . .
C23 C 1.1932(11) 0.0354(5) 0.7102(9) 0.047(4) Uani 1 1 d . A .
H23 H 1.2295 0.0459 0.7711 0.056 Uiso 1 1 calc R . .
C24 C 1.1210(11) 0.0628(5) 0.6433(9) 0.040(3) Uani 1 1 d . . .
H24 H 1.1107 0.0928 0.6572 0.048 Uiso 1 1 calc R A .
C25 C 1.0612(10) 0.0456(4) 0.5521(9) 0.036(3) Uani 1 1 d . A .
C26 C 1.2869(18) -0.0396(9) 0.7554(13) 0.090(3) Uani 0.555(11) 1 d P A 1
F1 F 1.3718(18) -0.0595(8) 0.7388(14) 0.090(3) Uani 0.555(11) 1 d P A 1
F2 F 1.2278(16) -0.0766(8) 0.7724(13) 0.090(3) Uani 0.555(11) 1 d P A 1
F3 F 1.3387(17) -0.0236(7) 0.8436(12) 0.090(3) Uani 0.555(11) 1 d P A 1
C26B C 1.2869(18) -0.0396(9) 0.7554(13) 0.090(3) Uani 0.445(11) 1 d P A 2
F1B F 1.315(2) -0.0763(11) 0.7158(17) 0.090(3) Uani 0.445(11) 1 d P A 2
F2B F 1.253(2) -0.0481(10) 0.8217(17) 0.090(3) Uani 0.445(11) 1 d P A 2
F3B F 1.396(2) -0.0191(9) 0.8012(16) 0.090(3) Uani 0.445(11) 1 d P A 2
C27 C 1.2888(10) 0.0352(4) 0.4691(8) 0.031(3) Uani 1 1 d . . .
H27 H 1.2306 0.0549 0.4339 0.038 Uiso 1 1 calc R . .
C28 C 1.3714(11) 0.0508(4) 0.5514(8) 0.034(3) Uani 1 1 d . . .
H28 H 1.3683 0.0802 0.572 0.04 Uiso 1 1 calc R . .
C29 C 1.4587(11) 0.0215(5) 0.6022(8) 0.043(3) Uani 1 1 d . . .
H29 H 1.5162 0.0316 0.6568 0.051 Uiso 1 1 calc R . .
C30 C 1.5490(11) -0.0558(5) 0.6188(9) 0.040(3) Uani 1 1 d . . .
H30 H 1.6089 -0.0479 0.674 0.048 Uiso 1 1 calc R . .
C31 C 1.5466(10) -0.0976(5) 0.5848(10) 0.041(3) Uani 1 1 d . . .
H31 H 1.6036 -0.1181 0.6181 0.049 Uiso 1 1 calc R . .
C32 C 1.4546(12) -0.1548(5) 0.4575(11) 0.049(4) Uani 1 1 d . . .
H32 H 1.5115 -0.1762 0.4866 0.059 Uiso 1 1 calc R . .
C33 C 1.3636(12) -0.1652(5) 0.3722(10) 0.047(4) Uani 1 1 d . . .
H33 H 1.3587 -0.1939 0.346 0.056 Uiso 1 1 calc R . .
C34 C 1.2819(11) -0.1326(4) 0.3278(9) 0.039(3) Uani 1 1 d . . .
H34 H 1.2228 -0.1403 0.272 0.047 Uiso 1 1 calc R . .
C35 C 1.2834(9) -0.0898(4) 0.3612(7) 0.024(2) Uani 1 1 d . . .
C36 C 1.3715(10) -0.0797(4) 0.4484(9) 0.030(3) Uani 1 1 d . . .
C37 C 1.3746(9) -0.0359(4) 0.4876(7) 0.025(2) Uani 1 1 d . . .
C38 C 1.4617(10) -0.0225(4) 0.5729(8) 0.032(3) Uani 1 1 d . . .
C39 C 1.4579(10) -0.1120(4) 0.4973(8) 0.031(3) Uani 1 1 d . . .
C40 C 1.1070(10) -0.0646(4) 0.1821(9) 0.034(3) Uani 1 1 d . . .
C41 C 1.1357(9) -0.0497(4) 0.1069(8) 0.030(3) Uani 1 1 d . . .
C42 C 1.0922(10) -0.0667(4) 0.0189(8) 0.033(3) Uani 1 1 d . . .
C43 C 1.0109(10) -0.0994(4) -0.0010(8) 0.033(3) Uani 1 1 d . . .
C44 C 0.9768(10) -0.1151(5) 0.0711(9) 0.038(3) Uani 1 1 d . . .
C45 C 1.0261(10) -0.0978(4) 0.1587(8) 0.036(3) Uani 1 1 d . . .
C46 C 0.7847(9) -0.0240(4) 0.1010(7) 0.029(3) Uani 1 1 d . . .
H46 H 0.7276 -0.0414 0.1112 0.034 Uiso 1 1 calc R . .
C47 C 0.7757(9) -0.0156(4) 0.0094(8) 0.028(3) Uani 1 1 d . . .
C48 C 0.8620(10) 0.0109(4) -0.0040(8) 0.034(3) Uani 1 1 d . . .
H48 H 0.8591 0.0169 -0.0645 0.041 Uiso 1 1 calc R . .
C49 C 0.9512(10) 0.0282(4) 0.0714(8) 0.031(3) Uani 1 1 d . . .
H49 H 1.0079 0.0466 0.0635 0.038 Uiso 1 1 calc R . .
C50 C 0.9529(10) 0.0167(4) 0.1614(8) 0.027(3) Uani 1 1 d . . .
C51 C 0.6816(11) -0.0348(5) -0.0714(8) 0.041(3) Uani 1 1 d . . .
C2' C 0.3445(10) 0.0806(4) 0.1949(8) 0.029(3) Uani 1 1 d . . .
H2' H 0.2785 0.0669 0.1526 0.034 Uiso 1 1 calc R . .
C3' C 0.3926(11) 0.0637(4) 0.2870(8) 0.033(3) Uani 1 1 d . . .
H3' H 0.3595 0.039 0.3056 0.039 Uiso 1 1 calc R . .
C4' C 0.4891(11) 0.0845(5) 0.3486(9) 0.041(3) Uani 1 1 d . . .
H4' H 0.5227 0.0736 0.4095 0.049 Uiso 1 1 calc R . .
C5' C 0.6379(10) 0.1450(5) 0.3796(8) 0.039(3) Uani 1 1 d . . .
H5' H 0.6749 0.1355 0.4412 0.047 Uiso 1 1 calc R . .
C6' C 0.6816(10) 0.1812(5) 0.3472(8) 0.040(3) Uani 1 1 d . . .
H6' H 0.7455 0.1966 0.3879 0.047 Uiso 1 1 calc R . .
C7' C 0.6740(10) 0.2315(5) 0.2132(9) 0.042(3) Uani 1 1 d . . .
H7' H 0.7381 0.2479 0.2508 0.05 Uiso 1 1 calc R . .
C8' C 0.6217(10) 0.2424(5) 0.1198(9) 0.037(3) Uani 1 1 d . . .
H8' H 0.6513 0.2661 0.0953 0.044 Uiso 1 1 calc R . .
C9' C 0.5247(10) 0.2184(4) 0.0609(8) 0.033(3) Uani 1 1 d . . .
H9' H 0.4925 0.2261 -0.0022 0.04 Uiso 1 1 calc R . .
C10' C 0.4756(10) 0.1834(4) 0.0948(9) 0.031(3) Uani 1 1 d . . .
C11' C 0.5319(9) 0.1726(4) 0.1905(8) 0.027(3) Uani 1 1 d . . .
C12' C 0.4876(9) 0.1365(4) 0.2284(7) 0.025(2) Uani 1 1 d . . .
C13' C 0.5367(10) 0.1214(4) 0.3210(8) 0.032(3) Uani 1 1 d . . .
C14' C 0.6311(10) 0.1957(5) 0.2522(9) 0.038(3) Uani 1 1 d . . .
C15' C 0.3070(9) 0.1696(4) -0.0982(8) 0.029(3) Uani 1 1 d . . .
C16' C 0.2543(10) 0.2113(4) -0.1322(8) 0.030(3) Uani 1 1 d . . .
C17' C 0.2199(11) 0.2225(5) -0.2245(8) 0.038(3) Uani 1 1 d . . .
C18' C 0.2486(11) 0.1962(5) -0.2867(8) 0.041(3) Uani 1 1 d . . .
C19' C 0.3086(10) 0.1565(4) -0.2553(9) 0.035(3) Uani 1 1 d . . .
C20' C 0.3366(10) 0.1449(4) -0.1614(8) 0.033(3) Uani 1 1 d . . .
C21' C -0.0259(10) 0.1902(5) -0.1544(8) 0.034(3) Uani 1 1 d . . .
H21' H -0.036 0.22 -0.1391 0.041 Uiso 1 1 calc R . .
C22' C -0.0939(11) 0.1748(5) -0.2423(9) 0.043(3) Uani 1 1 d . . .
C23' C -0.0807(10) 0.1293(4) -0.2623(8) 0.038(3) Uani 1 1 d . . .
H23' H -0.1265 0.1169 -0.3196 0.046 Uiso 1 1 calc R . .
C24' C 0.0011(10) 0.1031(4) -0.1959(8) 0.037(3) Uani 1 1 d . . .
H24' H 0.009 0.0726 -0.2076 0.044 Uiso 1 1 calc R . .
C25' C 0.0715(9) 0.1223(4) -0.1116(8) 0.027(3) Uani 1 1 d . . .
C26' C -0.1737(11) 0.2033(6) -0.3142(9) 0.055(4) Uani 1 1 d . . .
C27' C -0.1820(9) 0.1355(4) -0.0461(8) 0.030(3) Uani 1 1 d . . .
H27' H -0.1237 0.1164 -0.009 0.036 Uiso 1 1 calc R . .
C28' C -0.2691(10) 0.1167(5) -0.1238(9) 0.035(3) Uani 1 1 d . . .
H28' H -0.2701 0.0858 -0.1359 0.043 Uiso 1 1 calc R . .
C29' C -0.3529(10) 0.1448(5) -0.1817(8) 0.034(3) Uani 1 1 d . . .
H29' H -0.4098 0.1335 -0.2355 0.041 Uiso 1 1 calc R . .
C30' C -0.4366(11) 0.2248(5) -0.2138(9) 0.047(4) Uani 1 1 d . . .
H30' H -0.4944 0.2159 -0.2693 0.057 Uiso 1 1 calc R . .
C31' C -0.4315(11) 0.2669(5) -0.1856(9) 0.041(3) Uani 1 1 d . . .
H31' H -0.4895 0.2868 -0.2199 0.049 Uiso 1 1 calc R . .
C32' C -0.3353(11) 0.3281(5) -0.0696(11) 0.049(4) Uani 1 1 d . . .
H32' H -0.3919 0.3491 -0.1014 0.059 Uiso 1 1 calc R . .
C33' C -0.2478(10) 0.3407(4) 0.0103(10) 0.042(3) Uani 1 1 d . . .
H33' H -0.2431 0.3706 0.0303 0.05 Uiso 1 1 calc R . .
C34' C -0.1637(10) 0.3090(4) 0.0635(10) 0.039(3) Uani 1 1 d . . .
H34' H -0.1079 0.3178 0.1202 0.047 Uiso 1 1 calc R . .
C35' C -0.1637(9) 0.2657(4) 0.0327(8) 0.028(3) Uani 1 1 d . . .
C36' C -0.2547(9) 0.2529(4) -0.0499(8) 0.032(3) Uani 1 1 d . . .
C37' C -0.2627(9) 0.2069(4) -0.0791(7) 0.024(2) Uani 1 1 d . . .
C38' C -0.3514(10) 0.1920(5) -0.1580(9) 0.036(3) Uani 1 1 d . . .
C39' C -0.3419(10) 0.2833(4) -0.1056(9) 0.035(3) Uani 1 1 d . . .
C40' C 0.0321(9) 0.2514(4) 0.2027(8) 0.029(3) Uani 1 1 d . . .
C41' C 0.0281(10) 0.2463(4) 0.2909(10) 0.039(3) Uani 1 1 d . . .
C42' C 0.0920(11) 0.2733(5) 0.3681(8) 0.044(3) Uani 1 1 d . . .
C43' C 0.1658(11) 0.3043(5) 0.3578(10) 0.041(3) Uani 1 1 d . . .
C44' C 0.1719(11) 0.3128(4) 0.2704(9) 0.038(3) Uani 1 1 d . . .
C45' C 0.1068(9) 0.2851(4) 0.1986(8) 0.028(3) Uani 1 1 d . . .
C46' C 0.3321(9) 0.1944(4) 0.3303(7) 0.022(2) Uani 1 1 d . . .
H46' H 0.3944 0.2102 0.325 0.026 Uiso 1 1 calc R . .
C47' C 0.3317(9) 0.1860(4) 0.4170(8) 0.027(3) Uani 1 1 d . . .
C48' C 0.2406(10) 0.1612(4) 0.4252(7) 0.030(3) Uani 1 1 d . . .
H48' H 0.2389 0.1546 0.4842 0.036 Uiso 1 1 calc R . .
C49' C 0.1525(10) 0.1462(4) 0.3460(8) 0.028(2) Uani 1 1 d . . .
H49' H 0.0921 0.1286 0.3502 0.033 Uiso 1 1 calc R . .
C50' C 0.1571(10) 0.1583(4) 0.2598(8) 0.027(3) Uani 1 1 d . . .
C51' C 0.4260(10) 0.2035(5) 0.5021(8) 0.037(3) Uani 1 1 d . . .
F4 F 0.7184(7) -0.0664(3) -0.1159(6) 0.067(3) Uani 1 1 d . . .
F5 F 0.6277(8) -0.0038(3) -0.1355(6) 0.080(3) Uani 1 1 d . . .
F6 F 0.5985(6) -0.0549(3) -0.0479(5) 0.053(2) Uani 1 1 d . . .
F1' F -0.1891(9) 0.2444(4) -0.2827(7) 0.085(3) Uani 1 1 d . . .
F2' F -0.2803(7) 0.1857(4) -0.3531(7) 0.094(4) Uani 1 1 d . . .
F3' F -0.1399(8) 0.2118(4) -0.3867(6) 0.081(3) Uani 1 1 d . . .
F4' F 0.5141(6) 0.2209(3) 0.4835(5) 0.056(2) Uani 1 1 d . . .
F5' F 0.3911(7) 0.2360(3) 0.5448(6) 0.065(3) Uani 1 1 d . . .
F6' F 0.4699(8) 0.1708(3) 0.5667(6) 0.072(3) Uani 1 1 d . . .
F16 F 0.7275(6) 0.0670(2) 0.5585(5) 0.0363(16) Uani 1 1 d . . .
F17 F 0.7628(6) 0.0391(3) 0.7324(5) 0.0460(19) Uani 1 1 d . . .
F18 F 0.8734(7) -0.0395(3) 0.7970(5) 0.056(2) Uani 1 1 d . . .
F19 F 0.9386(7) -0.0938(3) 0.6806(5) 0.049(2) Uani 1 1 d . . .
F20 F 0.8969(6) -0.0694(2) 0.5047(5) 0.0392(17) Uani 1 1 d . . .
F41 F 1.2139(6) -0.0150(2) 0.1198(5) 0.0390(17) Uani 1 1 d . . .
F42 F 1.1231(7) -0.0502(2) -0.0517(5) 0.0494(19) Uani 1 1 d . . .
F43 F 0.9622(7) -0.1167(3) -0.0878(5) 0.0498(19) Uani 1 1 d . . .
F44 F 0.8966(7) -0.1488(3) 0.0536(5) 0.050(2) Uani 1 1 d . . .
F45 F 0.9903(6) -0.1147(3) 0.2260(5) 0.0451(19) Uani 1 1 d . . .
F16' F 0.2238(7) 0.2399(2) -0.0774(5) 0.0430(18) Uani 1 1 d . . .
F17' F 0.1611(8) 0.2613(3) -0.2564(5) 0.059(2) Uani 1 1 d . . .
F18' F 0.2175(8) 0.2073(3) -0.3787(5) 0.065(2) Uani 1 1 d . . .
F19' F 0.3415(7) 0.1301(3) -0.3129(5) 0.054(2) Uani 1 1 d . . .
F20' F 0.3963(6) 0.1052(2) -0.1358(5) 0.0413(18) Uani 1 1 d . . .
F41' F -0.0416(6) 0.2142(3) 0.3082(5) 0.0408(17) Uani 1 1 d . . .
F42' F 0.0859(7) 0.2658(3) 0.4534(5) 0.063(2) Uani 1 1 d . . .
F43' F 0.2301(7) 0.3312(3) 0.4312(5) 0.061(2) Uani 1 1 d . . .
F44' F 0.2414(6) 0.3455(2) 0.2591(5) 0.0474(19) Uani 1 1 d . . .
F45' F 0.1170(5) 0.2943(2) 0.1141(4) 0.0321(15) Uani 1 1 d . . .
O1 O 0.7889(10) -0.0917(4) 0.2656(8) 0.069(3) Uani 1 1 d . . .
C52 C 0.7363(14) -0.1283(6) 0.2610(12) 0.056(4) Uani 1 1 d . . .
C54 C 0.6754(16) -0.1480(7) 0.1625(12) 0.077(5) Uani 1 1 d . . .
H54A H 0.6882 -0.1284 0.117 0.115 Uiso 1 1 calc R . .
H54B H 0.5937 -0.1503 0.1498 0.115 Uiso 1 1 calc R . .
H54C H 0.7064 -0.1775 0.159 0.115 Uiso 1 1 calc R . .
C53 C 0.7301(18) -0.1520(7) 0.3444(14) 0.083(6) Uani 1 1 d . . .
H53A H 0.773 -0.1352 0.3998 0.125 Uiso 1 1 calc R . .
H53B H 0.7627 -0.1818 0.3481 0.125 Uiso 1 1 calc R . .
H53C H 0.6505 -0.1544 0.3392 0.125 Uiso 1 1 calc R . .
O2 O 1.0845(9) -0.1078(3) 0.4648(7) 0.056(3) Uani 1 1 d . . .
C55 C 1.1030(13) -0.1476(5) 0.4728(11) 0.054(4) Uani 1 1 d . . .
C56 C 1.0401(17) -0.1819(6) 0.4006(12) 0.080(6) Uani 1 1 d . . .
H56A H 0.9801 -0.1672 0.3502 0.12 Uiso 1 1 calc R . .
H56B H 1.0063 -0.2043 0.4284 0.12 Uiso 1 1 calc R . .
H56C H 1.0937 -0.1962 0.3769 0.12 Uiso 1 1 calc R . .
C57 C 1.2005(19) -0.1669(7) 0.5567(15) 0.118(9) Uani 1 1 d . . .
H57A H 1.2367 -0.143 0.5997 0.177 Uiso 1 1 calc R . .
H57B H 1.2568 -0.1811 0.5359 0.177 Uiso 1 1 calc R . .
H57C H 1.1693 -0.189 0.5874 0.177 Uiso 1 1 calc R . .
O1' O 0.3648(7) 0.2621(3) 0.1874(6) 0.039(2) Uani 1 1 d . . .
C52' C 0.4103(12) 0.2970(5) 0.1792(10) 0.040(3) Uani 1 1 d . . .
C54' C 0.3793(14) 0.3214(5) 0.0870(11) 0.058(4) Uani 1 1 d . . .
H54D H 0.3188 0.3052 0.0397 0.087 Uiso 1 1 calc R . .
H54E H 0.4465 0.3232 0.0696 0.087 Uiso 1 1 calc R . .
H54F H 0.353 0.3514 0.093 0.087 Uiso 1 1 calc R . .
C53' C 0.5037(13) 0.3186(6) 0.2590(11) 0.064(5) Uani 1 1 d . . .
H53D H 0.5182 0.3008 0.3146 0.097 Uiso 1 1 calc R . .
H53E H 0.4799 0.3485 0.269 0.097 Uiso 1 1 calc R . .
H53F H 0.5733 0.3205 0.245 0.097 Uiso 1 1 calc R . .

loop_
_atom_site_aniso_label
_atom_site_aniso_U_11
_atom_site_aniso_U_22
_atom_site_aniso_U_33
_atom_site_aniso_U_23
_atom_site_aniso_U_13
_atom_site_aniso_U_12
Pt1 0.0273(2) 0.0270(2) 0.0196(2) 0.00097(19) 0.00789(18) -0.00066(18)
Pt2 0.0230(2) 0.0236(2) 0.0234(2) -0.00145(19) 0.00537(17) 0.00023(18)
Pb1 0.0317(2) 0.0281(2) 0.0199(2) -0.00126(19) 0.00773(17) 0.00054(19)
S1 0.0399(18) 0.0314(17) 0.0320(17) -0.0027(14) 0.0100(14) -0.0085(14)
S2 0.0313(15) 0.0287(16) 0.0225(15) -0.0007(13) 0.0021(12) 0.0019(13)
N1 0.024(5) 0.025(5) 0.025(5) 0.007(4) 0.011(4) 0.013(4)
N2 0.034(6) 0.037(6) 0.016(5) -0.007(4) 0.006(4) -0.004(5)
N3 0.033(5) 0.023(5) 0.019(5) -0.004(4) 0.007(4) -0.001(4)
N4 0.030(5) 0.027(5) 0.022(5) -0.006(4) 0.000(4) 0.002(4)
Pt1' 0.0239(2) 0.0259(2) 0.0184(2) 0.00043(18) 0.00689(17) 0.00108(18)
Pt2' 0.0221(2) 0.0234(2) 0.0222(2) 0.00013(18) 0.00556(17) -0.00117(17)
Pb1' 0.0290(2) 0.0265(2) 0.0187(2) -0.00143(17) 0.00720(17) 0.00198(17)
S1' 0.0335(16) 0.0305(17) 0.0260(16) 0.0018(13) 0.0029(13) -0.0032(13)
S2' 0.0317(15) 0.0211(15) 0.0224(14) -0.0020(12) -0.0003(12) 0.0026(13)
N1' 0.031(5) 0.030(6) 0.014(5) -0.001(4) 0.003(4) 0.003(4)
N2' 0.027(5) 0.035(6) 0.026(5) -0.008(5) 0.010(4) -0.002(4)
N3' 0.026(5) 0.032(6) 0.019(5) 0.004(4) 0.000(4) -0.004(4)
N4' 0.029(5) 0.028(5) 0.025(5) 0.000(4) 0.010(4) 0.009(4)
C2 0.024(6) 0.034(7) 0.036(7) 0.001(6) 0.014(5) -0.002(5)
C3 0.046(8) 0.037(7) 0.041(8) 0.012(6) 0.031(6) 0.014(6)
C4 0.041(7) 0.046(8) 0.013(6) 0.008(5) 0.012(5) 0.005(6)
C5 0.043(7) 0.052(9) 0.021(6) 0.000(6) 0.005(6) 0.015(7)
C6 0.035(7) 0.043(8) 0.036(7) -0.013(6) 0.010(6) 0.008(6)
C7 0.032(7) 0.038(8) 0.043(8) -0.007(6) 0.010(6) -0.002(6)
C8 0.042(8) 0.050(9) 0.042(8) 0.002(7) 0.018(7) -0.001(6)
C9 0.033(7) 0.042(8) 0.026(6) -0.004(6) 0.013(5) -0.004(5)
C10 0.018(6) 0.031(7) 0.029(6) -0.011(5) 0.008(5) -0.001(5)
C11 0.034(6) 0.030(7) 0.030(7) 0.003(5) 0.020(5) 0.007(5)
C12 0.024(6) 0.037(7) 0.030(7) -0.006(6) 0.012(5) 0.008(5)
C13 0.039(7) 0.032(7) 0.024(6) -0.002(5) 0.020(5) 0.009(5)
C14 0.021(6) 0.050(9) 0.024(6) -0.003(6) -0.001(5) 0.008(5)
C15 0.023(6) 0.040(7) 0.011(5) 0.009(5) 0.007(4) -0.003(5)
C16 0.033(6) 0.037(7) 0.026(6) 0.007(6) 0.013(5) 0.007(6)
C17 0.034(7) 0.041(8) 0.028(7) 0.000(6) 0.013(6) -0.008(6)
C18 0.044(7) 0.049(8) 0.025(6) 0.005(6) 0.022(5) -0.004(6)
C19 0.027(6) 0.035(7) 0.038(7) 0.003(6) 0.014(5) -0.010(5)
C20 0.029(6) 0.046(8) 0.022(6) -0.010(6) 0.006(5) -0.002(6)
C21 0.027(6) 0.031(7) 0.033(7) -0.006(5) 0.010(5) -0.006(5)
C22 0.025(6) 0.054(9) 0.024(6) -0.009(6) 0.006(5) -0.006(6)
C23 0.043(8) 0.069(11) 0.022(7) -0.008(7) 0.004(6) -0.016(7)
C24 0.047(8) 0.043(8) 0.027(7) -0.024(6) 0.010(6) -0.008(6)
C25 0.035(7) 0.037(7) 0.038(7) -0.005(6) 0.018(6) -0.003(5)
C26 0.078(7) 0.121(9) 0.048(5) 0.024(5) -0.003(4) 0.025(6)
F1 0.078(7) 0.121(9) 0.048(5) 0.024(5) -0.003(4) 0.025(6)
F2 0.078(7) 0.121(9) 0.048(5) 0.024(5) -0.003(4) 0.025(6)
F3 0.078(7) 0.121(9) 0.048(5) 0.024(5) -0.003(4) 0.025(6)
C26B 0.078(7) 0.121(9) 0.048(5) 0.024(5) -0.003(4) 0.025(6)
F1B 0.078(7) 0.121(9) 0.048(5) 0.024(5) -0.003(4) 0.025(6)
F2B 0.078(7) 0.121(9) 0.048(5) 0.024(5) -0.003(4) 0.025(6)
F3B 0.078(7) 0.121(9) 0.048(5) 0.024(5) -0.003(4) 0.025(6)
C27 0.032(6) 0.040(8) 0.020(6) -0.006(5) 0.008(5) -0.003(5)
C28 0.050(8) 0.024(6) 0.027(7) -0.004(5) 0.014(6) 0.000(5)
C29 0.053(8) 0.057(9) 0.016(6) 0.000(6) 0.010(6) -0.018(7)
C30 0.037(7) 0.052(9) 0.025(7) 0.010(6) 0.003(6) 0.003(6)
C31 0.026(7) 0.042(8) 0.052(9) 0.017(7) 0.010(6) 0.006(6)
C32 0.047(9) 0.045(9) 0.056(10) 0.016(8) 0.019(7) 0.004(7)
C33 0.054(9) 0.028(7) 0.062(10) 0.001(7) 0.026(8) 0.001(6)
C34 0.037(7) 0.033(7) 0.039(8) -0.008(6) 0.005(6) -0.012(6)
C35 0.016(5) 0.030(6) 0.019(6) 0.009(5) -0.003(4) 0.001(4)
C36 0.030(6) 0.012(6) 0.049(8) 0.004(5) 0.018(6) 0.005(5)
C37 0.025(6) 0.032(7) 0.016(5) 0.008(5) 0.004(4) 0.005(5)
C38 0.028(6) 0.042(8) 0.026(6) 0.003(6) 0.009(5) 0.002(5)
C39 0.030(6) 0.044(8) 0.020(6) 0.006(5) 0.009(5) -0.004(5)
C40 0.020(6) 0.041(7) 0.041(7) -0.006(6) 0.013(5) -0.006(5)
C41 0.025(6) 0.029(6) 0.030(7) -0.003(5) 0.001(5) 0.009(5)
C42 0.040(7) 0.031(7) 0.030(7) -0.004(5) 0.015(6) 0.009(5)
C43 0.037(7) 0.027(7) 0.022(6) -0.009(5) -0.004(5) 0.011(5)
C44 0.031(7) 0.044(8) 0.033(7) -0.005(6) 0.003(6) -0.009(6)
C45 0.041(7) 0.036(7) 0.029(7) -0.014(6) 0.011(6) -0.013(6)
C46 0.030(6) 0.034(7) 0.021(6) -0.001(5) 0.008(5) 0.009(5)
C47 0.025(6) 0.029(6) 0.030(6) -0.011(5) 0.009(5) 0.000(5)
C48 0.046(7) 0.038(7) 0.014(6) 0.007(5) 0.007(5) 0.010(6)
C49 0.033(6) 0.028(6) 0.038(7) -0.003(6) 0.017(5) 0.003(5)
C50 0.031(6) 0.016(6) 0.034(7) 0.007(5) 0.010(5) 0.013(5)
C51 0.041(7) 0.057(9) 0.023(6) -0.001(7) 0.009(5) 0.003(7)
C2' 0.028(6) 0.034(7) 0.026(6) 0.010(5) 0.012(5) 0.006(5)
C3' 0.043(7) 0.033(7) 0.028(7) 0.012(5) 0.020(6) 0.008(6)
C4' 0.047(8) 0.049(9) 0.022(6) 0.013(6) 0.007(6) 0.022(7)
C5' 0.040(7) 0.053(9) 0.025(6) -0.003(6) 0.010(6) 0.014(7)
C6' 0.026(6) 0.060(9) 0.019(6) -0.018(6) -0.008(5) 0.006(6)
C7' 0.024(7) 0.061(9) 0.040(8) -0.019(7) 0.011(6) -0.009(6)
C8' 0.028(7) 0.039(8) 0.046(8) -0.009(6) 0.015(6) -0.008(6)
C9' 0.037(7) 0.039(7) 0.029(6) -0.001(6) 0.018(5) -0.004(6)
C10' 0.023(6) 0.035(7) 0.041(7) -0.009(6) 0.019(5) -0.004(5)
C11' 0.020(6) 0.030(7) 0.024(6) -0.001(5) 0.001(5) 0.005(5)
C12' 0.030(6) 0.029(6) 0.021(6) 0.007(5) 0.013(5) 0.009(5)
C13' 0.033(7) 0.043(8) 0.018(6) 0.000(5) 0.005(5) 0.012(6)
C14' 0.022(6) 0.037(7) 0.047(8) -0.006(6) 0.002(6) 0.012(6)
C15' 0.027(6) 0.037(7) 0.021(6) 0.000(5) 0.005(5) -0.010(5)
C16' 0.032(6) 0.029(7) 0.029(6) 0.001(6) 0.011(5) 0.010(5)
C17' 0.043(7) 0.045(8) 0.027(7) 0.010(6) 0.013(6) 0.000(6)
C18' 0.050(8) 0.059(9) 0.015(6) 0.005(6) 0.013(5) -0.007(7)
C19' 0.036(7) 0.036(7) 0.032(7) -0.005(6) 0.012(6) -0.002(5)
C20' 0.038(7) 0.031(7) 0.028(6) -0.001(6) 0.011(5) 0.002(6)
C21' 0.035(7) 0.036(7) 0.028(7) 0.005(6) 0.008(5) -0.003(6)
C22' 0.043(8) 0.051(9) 0.026(7) 0.009(6) 0.003(6) -0.002(6)
C23' 0.033(7) 0.052(9) 0.018(6) -0.012(6) -0.003(5) -0.003(6)
C24' 0.036(7) 0.036(7) 0.030(7) -0.013(6) 0.003(6) 0.002(6)
C25' 0.024(6) 0.033(7) 0.023(6) 0.006(5) 0.008(5) -0.003(5)
C26' 0.038(8) 0.077(12) 0.034(8) 0.008(8) -0.007(6) 0.004(8)
C27' 0.028(6) 0.036(7) 0.023(6) -0.001(5) 0.006(5) 0.005(5)
C28' 0.029(6) 0.041(8) 0.035(7) -0.008(6) 0.010(5) -0.007(5)
C29' 0.032(6) 0.052(8) 0.013(5) -0.001(6) 0.002(5) 0.003(6)
C30' 0.026(7) 0.079(12) 0.029(7) -0.004(7) -0.001(5) 0.010(7)
C31' 0.037(7) 0.052(9) 0.028(7) 0.003(7) 0.004(6) 0.003(6)
C32' 0.027(7) 0.052(9) 0.064(10) 0.023(8) 0.012(7) 0.023(6)
C33' 0.027(7) 0.020(6) 0.078(11) 0.004(7) 0.018(7) 0.008(5)
C34' 0.016(6) 0.040(8) 0.061(9) 0.016(7) 0.015(6) 0.002(5)
C35' 0.027(6) 0.023(6) 0.029(6) 0.000(5) 0.005(5) -0.007(5)
C36' 0.017(6) 0.048(8) 0.035(7) 0.014(6) 0.015(5) -0.002(5)
C37' 0.023(5) 0.030(7) 0.016(5) 0.010(5) 0.004(4) 0.002(5)
C38' 0.024(6) 0.057(9) 0.032(7) -0.002(6) 0.015(5) -0.001(6)
C39' 0.036(7) 0.032(7) 0.036(7) 0.011(6) 0.011(6) 0.003(5)
C40' 0.017(5) 0.033(7) 0.038(7) 0.002(5) 0.010(5) 0.000(5)
C41' 0.023(6) 0.029(7) 0.058(9) -0.001(6) 0.009(6) 0.005(5)
C42' 0.044(8) 0.069(10) 0.022(6) -0.016(7) 0.016(6) 0.004(7)
C43' 0.034(7) 0.042(8) 0.039(8) -0.011(7) 0.002(6) -0.012(6)
C44' 0.035(7) 0.027(7) 0.044(8) 0.001(6) 0.005(6) -0.005(5)
C45' 0.027(6) 0.032(7) 0.018(6) -0.001(5) 0.001(5) 0.006(5)
C46' 0.020(5) 0.023(6) 0.024(6) 0.000(5) 0.009(4) -0.002(4)
C47' 0.025(6) 0.035(7) 0.020(6) -0.001(5) 0.006(5) 0.001(5)
C48' 0.038(7) 0.039(7) 0.010(5) -0.004(5) 0.006(5) -0.001(5)
C49' 0.032(6) 0.025(6) 0.028(6) 0.005(5) 0.014(5) 0.001(5)
C50' 0.028(6) 0.022(6) 0.030(6) -0.002(5) 0.008(5) 0.003(5)
C51' 0.035(7) 0.044(8) 0.026(6) 0.002(6) 0.003(5) -0.006(6)
F4 0.069(6) 0.086(7) 0.050(5) -0.038(5) 0.025(5) -0.022(5)
F5 0.080(6) 0.077(7) 0.041(5) 0.018(5) -0.029(5) -0.020(5)
F6 0.042(4) 0.073(6) 0.038(4) -0.018(4) 0.007(4) -0.011(4)
F1' 0.091(7) 0.086(8) 0.063(6) 0.020(6) 0.009(5) 0.054(6)
F2' 0.046(5) 0.146(10) 0.062(6) 0.043(6) -0.016(5) -0.001(6)
F3' 0.081(6) 0.108(8) 0.054(5) 0.043(6) 0.025(5) 0.023(6)
F4' 0.039(4) 0.086(6) 0.031(4) -0.005(4) -0.002(3) -0.023(4)
F5' 0.061(5) 0.084(7) 0.046(5) -0.038(5) 0.013(4) -0.007(5)
F6' 0.073(6) 0.078(7) 0.031(5) 0.013(4) -0.021(4) -0.020(5)
F16 0.047(4) 0.036(4) 0.026(4) 0.003(3) 0.013(3) 0.008(3)
F17 0.060(5) 0.050(5) 0.036(4) -0.002(4) 0.027(4) 0.002(4)
F18 0.079(5) 0.063(6) 0.028(4) 0.019(4) 0.022(4) 0.008(4)
F19 0.063(5) 0.041(5) 0.046(5) 0.021(4) 0.022(4) 0.011(4)
F20 0.048(4) 0.039(4) 0.039(4) 0.008(3) 0.025(4) 0.006(3)
F41 0.044(4) 0.047(4) 0.026(4) -0.004(3) 0.013(3) -0.006(3)
F42 0.072(5) 0.047(5) 0.032(4) 0.001(3) 0.023(4) 0.001(4)
F43 0.069(5) 0.044(5) 0.029(4) -0.013(3) 0.009(4) -0.002(4)
F44 0.057(5) 0.054(5) 0.035(4) -0.018(4) 0.012(4) -0.022(4)
F45 0.045(4) 0.049(5) 0.047(5) -0.016(4) 0.024(4) -0.015(4)
F16' 0.068(5) 0.031(4) 0.037(4) 0.009(3) 0.029(4) 0.008(4)
F17' 0.086(6) 0.053(5) 0.036(5) 0.022(4) 0.020(4) 0.023(4)
F18' 0.092(6) 0.079(7) 0.022(4) 0.012(4) 0.020(4) 0.004(5)
F19' 0.074(5) 0.068(6) 0.031(4) -0.020(4) 0.032(4) -0.003(4)
F20' 0.052(4) 0.039(4) 0.039(4) -0.004(4) 0.025(4) 0.004(4)
F41' 0.044(4) 0.049(5) 0.034(4) 0.005(4) 0.021(3) 0.007(4)
F42' 0.076(6) 0.083(7) 0.032(4) -0.008(4) 0.022(4) 0.008(5)
F43' 0.066(5) 0.066(6) 0.036(5) -0.030(4) 0.000(4) -0.010(4)
F44' 0.039(4) 0.041(4) 0.054(5) -0.011(4) 0.006(4) -0.006(3)
F45' 0.038(4) 0.027(4) 0.030(4) 0.000(3) 0.011(3) -0.005(3)
O1 0.084(8) 0.063(8) 0.070(8) -0.003(7) 0.038(7) 0.002(7)
C52 0.061(10) 0.049(10) 0.064(11) 0.008(9) 0.028(9) 0.005(8)
C54 0.078(12) 0.076(13) 0.063(12) -0.016(10) 0.009(10) -0.012(10)
C53 0.117(17) 0.068(13) 0.077(14) 0.009(11) 0.048(13) 0.005(11)
O2 0.082(7) 0.037(6) 0.054(6) -0.007(5) 0.029(5) 0.017(5)
C55 0.058(9) 0.055(10) 0.056(10) 0.003(8) 0.030(8) 0.003(8)
C56 0.118(16) 0.057(11) 0.061(11) -0.011(9) 0.030(11) -0.030(10)
C57 0.129(19) 0.089(16) 0.090(16) 0.039(13) -0.016(14) 0.037(14)
O1' 0.038(5) 0.039(5) 0.038(5) -0.007(4) 0.012(4) -0.001(4)
C52' 0.048(8) 0.036(8) 0.042(8) 0.000(6) 0.025(7) 0.008(6)
C54' 0.066(10) 0.048(10) 0.067(11) -0.009(8) 0.032(9) 0.002(8)
C53' 0.062(10) 0.068(11) 0.066(11) -0.032(9) 0.026(9) -0.015(8)

loop_
_atom_type_symbol
_atom_type_description
_atom_type_scat_dispersion_real
_atom_type_scat_dispersion_imag
_atom_type_scat_source
C C 0.0033 0.0016 'International Tables Vol C Tables 4.2.6.8 and 6.1.1.4'
H H 0 0 'International Tables Vol C Tables 4.2.6.8 and 6.1.1.4'
F F 0.0171 0.0103 'International Tables Vol C Tables 4.2.6.8 and 6.1.1.4'
N N 0.0061 0.0033 'International Tables Vol C Tables 4.2.6.8 and 6.1.1.4'
O O 0.0106 0.006 'International Tables Vol C Tables 4.2.6.8 and 6.1.1.4'
Pb Pb -3.3944 10.1111 'International Tables Vol C Tables 4.2.6.8 and 6.1.1.4'
Pt Pt -1.7033 8.3905 'International Tables Vol C Tables 4.2.6.8 and 6.1.1.4'
S S 0.1246 0.1234 'International Tables Vol C Tables 4.2.6.8 and 6.1.1.4'

loop_
_geom_angle_atom_site_label_1
_geom_angle_atom_site_label_2
_geom_angle_atom_site_label_3
_geom_angle
C10 Pt1 C15 93.1(5)
C10 Pt1 N1 82.2(4)
C15 Pt1 N1 170.2(4)
C10 Pt1 S1 175.6(4)
C15 Pt1 S1 90.7(3)
N1 Pt1 S1 93.6(3)
C10 Pt1 Pb1 95.0(3)
C15 Pt1 Pb1 96.5(3)
N1 Pt1 Pb1 92.5(2)
S1 Pt1 Pb1 86.65(8)
C35 Pt2 C40 92.2(5)
C35 Pt2 N3 81.6(4)
C40 Pt2 N3 169.6(4)
C35 Pt2 S2 174.2(3)
C40 Pt2 S2 93.6(4)
N3 Pt2 S2 92.7(3)
C35 Pt2 Pb1 115.1(3)
C40 Pt2 Pb1 96.6(3)
N3 Pt2 Pb1 93.6(3)
S2 Pt2 Pb1 63.90(7)
N2 Pb1 N4 144.7(3)
N2 Pb1 Pt1 76.8(2)
N4 Pb1 Pt1 91.4(2)
N2 Pb1 S2 94.0(2)
N4 Pb1 S2 55.6(2)
Pt1 Pb1 S2 102.32(6)
N2 Pb1 Pt2 91.6(2)
N4 Pb1 Pt2 80.2(2)
Pt1 Pb1 Pt2 146.88(2)
S2 Pb1 Pt2 46.90(6)
C25 S1 Pt1 104.5(4)
C50 S2 Pt2 102.8(4)
C50 S2 Pb1 82.9(4)
Pt2 S2 Pb1 69.20(8)
C2 N1 C12 119.2(10)
C2 N1 Pt1 129.0(8)
C12 N1 Pt1 111.7(8)
C21 N2 C25 118.5(10)
C21 N2 Pb1 121.8(8)
C25 N2 Pb1 119.5(8)
C27 N3 C37 119.2(10)
C27 N3 Pt2 127.9(8)
C37 N3 Pt2 112.5(7)
C50 N4 C46 118.8(10)
C50 N4 Pb1 104.1(7)
C46 N4 Pb1 135.3(8)
C10' Pt1' C15' 94.0(5)
C10' Pt1' N1' 81.5(4)
C15' Pt1' N1' 172.9(4)
C10' Pt1' S1' 175.3(4)
C15' Pt1' S1' 90.0(3)
N1' Pt1' S1' 94.3(3)
C10' Pt1' Pb1' 94.7(3)
C15' Pt1' Pb1' 95.6(3)
N1' Pt1' Pb1' 90.2(3)
S1' Pt1' Pb1' 87.37(8)
C40' Pt2' C35' 91.4(5)
C40' Pt2' N3' 172.4(4)
C35' Pt2' N3' 81.5(4)
C40' Pt2' S2' 95.9(3)
C35' Pt2' S2' 172.7(3)
N3' Pt2' S2' 91.2(3)
C40' Pt2' Pb1' 82.2(3)
C35' Pt2' Pb1' 120.3(3)
N3' Pt2' Pb1' 103.5(3)
S2' Pt2' Pb1' 60.46(7)
N4' Pb1' N2' 140.4(3)
N4' Pb1' Pt1' 97.5(2)
N2' Pb1' Pt1' 77.2(2)
N4' Pb1' S2' 57.3(2)
N2' Pb1' S2' 86.6(2)
Pt1' Pb1' S2' 107.69(6)
N4' Pb1' Pt2' 82.9(2)
N2' Pb1' Pt2' 83.4(2)
Pt1' Pb1' Pt2' 149.640(19)
S2' Pb1' Pt2' 47.43(6)
C25' S1' Pt1' 105.0(4)
C50' S2' Pt2' 105.4(4)
C50' S2' Pb1' 83.3(4)
Pt2' S2' Pb1' 72.10(8)
C2' N1' C12' 120.9(10)
C2' N1' Pt1' 126.9(8)
C12' N1' Pt1' 112.1(7)
C21' N2' C25' 118.7(10)
C21' N2' Pb1' 120.9(8)
C25' N2' Pb1' 120.3(8)
C27' N3' C37' 116.8(9)
C27' N3' Pt2' 130.4(7)
C37' N3' Pt2' 112.7(7)
C50' N4' C46' 117.9(10)
C50' N4' Pb1' 104.1(7)
C46' N4' Pb1' 136.7(8)
N1 C2 C3 122.0(11)
N1 C2 H2 119
C3 C2 H2 119
C4 C3 C2 120.3(12)
C4 C3 H3 119.8
C2 C3 H3 119.8
C3 C4 C13 118.3(11)
C3 C4 H4 120.8
C13 C4 H4 120.8
C6 C5 C13 120.7(11)
C6 C5 H5 119.6
C13 C5 H5 119.6
C5 C6 C14 121.6(12)
C5 C6 H6 119.2
C14 C6 H6 119.2
C8 C7 C14 118.8(12)
C8 C7 H7 120.6
C14 C7 H7 120.6
C7 C8 C9 123.7(13)
C7 C8 H8 118.1
C9 C8 H8 118.1
C10 C9 C8 118.6(12)
C10 C9 H9 120.7
C8 C9 H9 120.7
C9 C10 C11 119.0(11)
C9 C10 Pt1 130.5(9)
C11 C10 Pt1 110.5(9)
C14 C11 C10 122.0(11)
C14 C11 C12 118.7(11)
C10 C11 C12 119.2(11)
N1 C12 C13 122.4(11)
N1 C12 C11 116.1(10)
C13 C12 C11 121.5(11)
C12 C13 C4 117.7(11)
C12 C13 C5 118.1(11)
C4 C13 C5 124.2(11)
C7 C14 C11 117.9(11)
C7 C14 C6 122.7(12)
C11 C14 C6 119.3(12)
C20 C15 C16 115.6(10)
C20 C15 Pt1 126.9(9)
C16 C15 Pt1 117.5(8)
F16 C16 C17 117.1(11)
F16 C16 C15 120.7(10)
C17 C16 C15 122.3(11)
F17 C17 C16 120.2(12)
F17 C17 C18 119.2(11)
C16 C17 C18 120.5(12)
F18 C18 C19 121.3(12)
F18 C18 C17 119.9(12)
C19 C18 C17 118.8(11)
F19 C19 C18 120.1(11)
F19 C19 C20 121.4(11)
C18 C19 C20 118.4(12)
C15 C20 F20 121.5(10)
C15 C20 C19 124.3(11)
F20 C20 C19 114.2(11)
N2 C21 C22 123.3(12)
N2 C21 H21 118.4
C22 C21 H21 118.4
C21 C22 C23 118.4(12)
C21 C22 C26 119.8(14)
C23 C22 C26 121.7(14)
C24 C23 C22 119.3(12)
C24 C23 H23 120.4
C22 C23 H23 120.4
C23 C24 C25 119.8(13)
C23 C24 H24 120.1
C25 C24 H24 120.1
N2 C25 C24 120.6(12)
N2 C25 S1 119.5(9)
C24 C25 S1 119.8(10)
F1 C26 F3 103.1(18)
F1 C26 F2 101(2)
F3 C26 F2 100.3(18)
F1 C26 C22 119.3(19)
F3 C26 C22 117(2)
F2 C26 C22 113.1(16)
N3 C27 C28 122.5(11)
N3 C27 H27 118.8
C28 C27 H27 118.8
C27 C28 C29 118.3(12)
C27 C28 H28 120.8
C29 C28 H28 120.8
C38 C29 C28 120.8(11)
C38 C29 H29 119.6
C28 C29 H29 119.6
C31 C30 C38 122.2(12)
C31 C30 H30 118.9
C38 C30 H30 118.9
C30 C31 C39 122.1(12)
C30 C31 H31 118.9
C39 C31 H31 118.9
C39 C32 C33 119.0(13)
C39 C32 H32 120.5
C33 C32 H32 120.5
C34 C33 C32 120.0(13)
C34 C33 H33 120
C32 C33 H33 120
C35 C34 C33 123.6(12)
C35 C34 H34 118.2
C33 C34 H34 118.2
C34 C35 C36 116.9(10)
C34 C35 Pt2 132.3(8)
C36 C35 Pt2 110.8(8)
C35 C36 C37 119.0(10)
C35 C36 C39 121.9(10)
C37 C36 C39 119.1(11)
N3 C37 C38 121.6(11)
N3 C37 C36 115.8(9)
C38 C37 C36 122.6(10)
C29 C38 C37 117.6(11)
C29 C38 C30 125.9(12)
C37 C38 C30 116.5(12)
C32 C39 C36 118.5(11)
C32 C39 C31 124.0(12)
C36 C39 C31 117.5(11)
C45 C40 C41 113.2(11)
C45 C40 Pt2 127.4(10)
C41 C40 Pt2 119.4(9)
C42 C41 F41 115.3(11)
C42 C41 C40 125.1(12)
F41 C41 C40 119.5(10)
C43 C42 C41 119.2(12)
C43 C42 F42 118.5(11)
C41 C42 F42 122.2(11)
C42 C43 F43 121.9(12)
C42 C43 C44 118.3(11)
F43 C43 C44 119.8(11)
C45 C44 F44 120.4(12)
C45 C44 C43 119.9(11)
F44 C44 C43 119.6(11)
C40 C45 F45 118.6(11)
C40 C45 C44 124.1(12)
F45 C45 C44 117.3(10)
N4 C46 C47 122.9(11)
N4 C46 H46 118.5
C47 C46 H46 118.5
C46 C47 C48 117.5(10)
C46 C47 C51 122.1(11)
C48 C47 C51 120.4(11)
C49 C48 C47 120.5(11)
C49 C48 H48 119.7
C47 C48 H48 119.7
C48 C49 C50 117.1(11)
C48 C49 H49 121.4
C50 C49 H49 121.4
N4 C50 C49 123.0(11)
N4 C50 S2 116.6(9)
C49 C50 S2 120.3(9)
F4 C51 F5 106.2(10)
F4 C51 F6 105.2(12)
F5 C51 F6 105.9(10)
F4 C51 C47 112.9(10)
F5 C51 C47 112.9(12)
F6 C51 C47 113.2(10)
N1' C2' C3' 121.1(11)
N1' C2' H2' 119.4
C3' C2' H2' 119.4
C4' C3' C2' 118.6(12)
C4' C3' H3' 120.7
C2' C3' H3' 120.7
C3' C4' C13' 120.4(11)
C3' C4' H4' 119.8
C13' C4' H4' 119.8
C6' C5' C13' 121.5(11)
C6' C5' H5' 119.2
C13' C5' H5' 119.2
C5' C6' C14' 121.3(12)
C5' C6' H6' 119.4
C14' C6' H6' 119.4
C8' C7' C14' 120.5(12)
C8' C7' H7' 119.8
C14' C7' H7' 119.8
C7' C8' C9' 121.4(12)
C7' C8' H8' 119.3
C9' C8' H8' 119.3
C10' C9' C8' 121.5(12)
C10' C9' H9' 119.3
C8' C9' H9' 119.3
C9' C10' C11' 115.9(11)
C9' C10' Pt1' 132.0(10)
C11' C10' Pt1' 112.1(9)
C10' C11' C12' 118.5(10)
C10' C11' C14' 124.3(12)
C12' C11' C14' 117.2(11)
N1' C12' C13' 119.8(11)
N1' C12' C11' 115.8(10)
C13' C12' C11' 124.4(11)
C4' C13' C12' 119.1(12)
C4' C13' C5' 124.5(11)
C12' C13' C5' 116.3(12)
C7' C14' C11' 116.4(12)
C7' C14' C6' 124.3(12)
C11' C14' C6' 119.3(13)
C20' C15' C16' 114.5(11)
C20' C15' Pt1' 119.1(9)
C16' C15' Pt1' 126.4(9)
F16' C16' C17' 116.3(11)
F16' C16' C15' 121.4(10)
C17' C16' C15' 121.9(11)
F17' C17' C16' 120.5(12)
F17' C17' C18' 118.1(11)
C16' C17' C18' 121.3(12)
F18' C18' C17' 122.3(13)
F18' C18' C19' 118.9(12)
C17' C18' C19' 118.8(11)
F19' C19' C18' 121.1(11)
F19' C19' C20' 120.7(11)
C18' C19' C20' 118.2(11)
C15' C20' F20' 120.8(11)
C15' C20' C19' 124.7(12)
F20' C20' C19' 114.5(10)
N2' C21' C22' 124.2(13)
N2' C21' H21' 117.9
C22' C21' H21' 117.9
C21' C22' C23' 116.8(12)
C21' C22' C26' 123.8(14)
C23' C22' C26' 119.4(12)
C24' C23' C22' 119.2(11)
C24' C23' H23' 120.4
C22' C23' H23' 120.4
C23' C24' C25' 119.9(12)
C23' C24' H24' 120.1
C25' C24' H24' 120.1
N2' C25' C24' 120.7(11)
N2' C25' S1' 119.3(9)
C24' C25' S1' 120.0(10)
F2' C26' F3' 104.7(11)
F2' C26' F1' 105.5(13)
F3' C26' F1' 104.6(13)
F2' C26' C22' 113.7(13)
F3' C26' C22' 113.9(13)
F1' C26' C22' 113.4(12)
N3' C27' C28' 124.4(11)
N3' C27' H27' 117.8
C28' C27' H27' 117.8
C29' C28' C27' 118.5(12)
C29' C28' H28' 120.7
C27' C28' H28' 120.7
C28' C29' C38' 119.0(11)
C28' C29' H29' 120.5
C38' C29' H29' 120.5
C31' C30' C38' 119.9(12)
C31' C30' H30' 120
C38' C30' H30' 120
C30' C31' C39' 122.9(13)
C30' C31' H31' 118.5
C39' C31' H31' 118.5
C33' C32' C39' 121.2(11)
C33' C32' H32' 119.4
C39' C32' H32' 119.4
C32' C33' C34' 121.1(12)
C32' C33' H33' 119.4
C34' C33' H33' 119.4
C35' C34' C33' 120.8(12)
C35' C34' H34' 119.6
C33' C34' H34' 119.6
C34' C35' C36' 117.5(11)
C34' C35' Pt2' 130.0(9)
C36' C35' Pt2' 112.1(9)
C35' C36' C37' 118.7(10)
C35' C36' C39' 123.8(12)
C37' C36' C39' 117.5(11)
C38' C37' N3' 123.4(11)
C38' C37' C36' 121.6(10)
N3' C37' C36' 114.9(9)
C37' C38' C29' 117.7(11)
C37' C38' C30' 118.6(12)
C29' C38' C30' 123.7(11)
C31' C39' C32' 125.0(12)
C31' C39' C36' 119.4(12)
C32' C39' C36' 115.4(11)
C45' C40' C41' 112.7(11)
C45' C40' Pt2' 125.1(9)
C41' C40' Pt2' 122.2(9)
F41' C41' C40' 120.8(11)
F41' C41' C42' 115.6(12)
C40' C41' C42' 123.6(12)
C43' C42' F42' 120.2(12)
C43' C42' C41' 119.2(12)
F42' C42' C41' 120.4(13)
C42' C43' F43' 121.1(13)
C42' C43' C44' 120.8(12)
F43' C43' C44' 117.8(12)
F44' C44' C45' 122.9(12)
F44' C44' C43' 120.8(11)
C45' C44' C43' 116.3(11)
F45' C45' C40' 118.6(10)
F45' C45' C44' 114.2(11)
C40' C45' C44' 127.2(12)
N4' C46' C47' 123.3(10)
N4' C46' H46' 118.4
C47' C46' H46' 118.4
C46' C47' C48' 118.4(10)
C46' C47' C51' 121.0(10)
C48' C47' C51' 120.6(10)
C49' C48' C47' 120.0(10)
C49' C48' H48' 120
C47' C48' H48' 120
C48' C49' C50' 117.6(11)
C48' C49' H49' 121.2
C50' C49' H49' 121.2
N4' C50' C49' 122.6(10)
N4' C50' S2' 114.5(9)
C49' C50' S2' 122.8(9)
F5' C51' F4' 105.4(11)
F5' C51' F6' 106.0(11)
F4' C51' F6' 107.0(10)
F5' C51' C47' 113.2(10)
F4' C51' C47' 113.0(10)
F6' C51' C47' 111.8(11)
O1 C52 C53 123.2(17)
O1 C52 C54 116.4(15)
C53 C52 C54 120.4(16)
C52 C54 H54A 109.5
C52 C54 H54B 109.5
H54A C54 H54B 109.5
C52 C54 H54C 109.5
H54A C54 H54C 109.5
H54B C54 H54C 109.5
C52 C53 H53A 109.5
C52 C53 H53B 109.5
H53A C53 H53B 109.5
C52 C53 H53C 109.5
H53A C53 H53C 109.5
H53B C53 H53C 109.5
O2 C55 C56 124.2(15)
O2 C55 C57 121.4(16)
C56 C55 C57 114.3(15)
C55 C56 H56A 109.5
C55 C56 H56B 109.5
H56A C56 H56B 109.5
C55 C56 H56C 109.5
H56A C56 H56C 109.5
H56B C56 H56C 109.5
C55 C57 H57A 109.5
C55 C57 H57B 109.5
H57A C57 H57B 109.5
C55 C57 H57C 109.5
H57A C57 H57C 109.5
H57B C57 H57C 109.5
O1' C52' C53' 122.4(14)
O1' C52' C54' 122.5(13)
C53' C52' C54' 115.0(13)
C52' C54' H54D 109.5
C52' C54' H54E 109.5
H54D C54' H54E 109.5
C52' C54' H54F 109.5
H54D C54' H54F 109.5
H54E C54' H54F 109.5
C52' C53' H53D 109.5
C52' C53' H53E 109.5
H53D C53' H53E 109.5
C52' C53' H53F 109.5
H53D C53' H53F 109.5
H53E C53' H53F 109.5

loop_
_geom_bond_atom_site_label_1
_geom_bond_atom_site_label_2
_geom_bond_distance
Pt1 C10 2.042(11)
Pt1 C15 2.066(10)
Pt1 N1 2.116(9)
Pt1 S1 2.395(3)
Pt1 Pb1 2.8654(6)
Pt2 C35 2.023(11)
Pt2 C40 2.029(12)
Pt2 N3 2.101(9)
Pt2 S2 2.414(3)
Pt2 Pb1 3.0902(6)
Pb1 N2 2.676(9)
Pb1 N4 2.680(9)
Pb1 S2 2.968(3)
S1 C25 1.758(13)
S2 C50 1.777(12)
N1 C2 1.309(14)
N1 C12 1.362(14)
N2 C21 1.338(15)
N2 C25 1.354(15)
N3 C27 1.344(15)
N3 C37 1.351(14)
N4 C50 1.323(15)
N4 C46 1.336(14)
Pt1' C10' 2.009(11)
Pt1' C15' 2.045(11)
Pt1' N1' 2.105(9)
Pt1' S1' 2.390(3)
Pt1' Pb1' 2.8038(6)
Pt2' C40' 2.000(12)
Pt2' C35' 2.017(11)
Pt2' N3' 2.090(9)
Pt2' S2' 2.431(3)
Pt2' Pb1' 3.1408(6)
Pb1' N4' 2.593(9)
Pb1' N2' 2.634(9)
Pb1' S2' 2.872(3)
S1' C25' 1.729(11)
S2' C50' 1.779(12)
N1' C2' 1.317(14)
N1' C12' 1.368(14)
N2' C21' 1.340(15)
N2' C25' 1.342(15)
N3' C27' 1.330(15)
N3' C37' 1.380(13)
N4' C50' 1.339(14)
N4' C46' 1.347(13)
C2 C3 1.383(16)
C2 H2 0.93
C3 C4 1.375(17)
C3 H3 0.93
C4 C13 1.410(17)
C4 H4 0.93
C5 C6 1.341(19)
C5 C13 1.462(18)
C5 H5 0.93
C6 C14 1.437(18)
C6 H6 0.93
C7 C8 1.350(18)
C7 C14 1.400(18)
C7 H7 0.93
C8 C9 1.412(18)
C8 H8 0.93
C9 C10 1.346(16)
C9 H9 0.93
C10 C11 1.414(16)
C11 C14 1.402(17)
C11 C12 1.443(16)
C12 C13 1.386(16)
C15 C20 1.345(17)
C15 C16 1.390(16)
C16 F16 1.355(13)
C16 C17 1.373(16)
C17 F17 1.347(14)
C17 C18 1.379(19)
C18 F18 1.318(13)
C18 C19 1.377(17)
C19 F19 1.323(14)
C19 C20 1.399(16)
C20 F20 1.368(13)
C21 C22 1.382(16)
C21 H21 0.93
C22 C23 1.394(19)
C22 C26 1.45(2)
C23 C24 1.357(19)
C23 H23 0.93
C24 C25 1.417(17)
C24 H24 0.93
C26 F1 1.30(3)
C26 F3 1.35(3)
C26 F2 1.39(3)
C27 C28 1.383(16)
C27 H27 0.93
C28 C29 1.383(18)
C28 H28 0.93
C29 C38 1.380(18)
C29 H29 0.93
C30 C31 1.337(18)
C30 C38 1.441(17)
C30 H30 0.93
C31 C39 1.455(17)
C31 H31 0.93
C32 C39 1.400(19)
C32 C33 1.42(2)
C32 H32 0.93
C33 C34 1.383(18)
C33 H33 0.93
C34 C35 1.360(16)
C34 H34 0.93
C35 C36 1.418(16)
C36 C37 1.420(16)
C36 C39 1.425(16)
C37 C38 1.416(15)
C40 C45 1.353(16)
C40 C41 1.393(17)
C41 C42 1.354(16)
C41 F41 1.372(13)
C42 C43 1.346(17)
C42 F42 1.359(14)
C43 F43 1.347(13)
C43 C44 1.396(18)
C44 C45 1.357(16)
C44 F44 1.361(14)
C45 F45 1.355(14)
C46 C47 1.389(15)
C46 H46 0.93
C47 C48 1.396(16)
C47 C51 1.471(16)
C48 C49 1.375(16)
C48 H48 0.93
C49 C50 1.410(16)
C49 H49 0.93
C51 F4 1.329(15)
C51 F5 1.331(15)
C51 F6 1.343(15)
C2' C3' 1.409(15)
C2' H2' 0.93
C3' C4' 1.371(18)
C3' H3' 0.93
C4' C13' 1.376(19)
C4' H4' 0.93
C5' C6' 1.370(19)
C5' C13' 1.430(17)
C5' H5' 0.93
C6' C14' 1.425(18)
C6' H6' 0.93
C7' C8' 1.377(18)
C7' C14' 1.409(19)
C7' H7' 0.93
C8' C9' 1.404(16)
C8' H8' 0.93
C9' C10' 1.389(16)
C9' H9' 0.93
C10' C11' 1.414(17)
C11' C12' 1.416(16)
C11' C14' 1.422(16)
C12' C13' 1.398(15)
C15' C20' 1.362(16)
C15' C16' 1.403(16)
C16' F16' 1.337(13)
C16' C17' 1.362(16)
C17' F17' 1.350(14)
C17' C18' 1.372(18)
C18' F18' 1.360(13)
C18' C19' 1.376(19)
C19' F19' 1.345(13)
C19' C20' 1.395(16)
C20' F20' 1.364(14)
C21' C22' 1.380(17)
C21' H21' 0.93
C22' C23' 1.401(18)
C22' C26' 1.453(18)
C23' C24' 1.384(17)
C23' H23' 0.93
C24' C25' 1.392(16)
C24' H24' 0.93
C26' F2' 1.339(16)
C26' F3' 1.343(16)
C26' F1' 1.345(18)
C27' C28' 1.399(16)
C27' H27' 0.93
C28' C29' 1.374(17)
C28' H28' 0.93
C29' C38' 1.438(19)
C29' H29' 0.93
C30' C31' 1.309(19)
C30' C38' 1.460(18)
C30' H30' 0.93
C31' C39' 1.409(17)
C31' H31' 0.93
C32' C33' 1.360(19)
C32' C39' 1.423(19)
C32' H32' 0.93
C33' C34' 1.418(16)
C33' H33' 0.93
C34' C35' 1.364(17)
C34' H34' 0.93
C35' C36' 1.406(16)
C36' C37' 1.423(17)
C36' C39' 1.425(16)
C37' C38' 1.378(16)
C40' C45' 1.374(16)
C40' C41' 1.378(18)
C41' F41' 1.369(14)
C41' C42' 1.408(18)
C42' C43' 1.340(18)
C42' F42' 1.353(14)
C43' F43' 1.372(14)
C43' C44' 1.390(19)
C44' F44' 1.344(14)
C44' C45' 1.375(16)
C45' F45' 1.371(12)
C46' C47' 1.351(15)
C46' H46' 0.93
C47' C48' 1.387(16)
C47' C51' 1.492(16)
C48' C49' 1.378(15)
C48' H48' 0.93
C49' C50' 1.388(16)
C49' H49' 0.93
C51' F5' 1.317(15)
C51' F4' 1.324(14)
C51' F6' 1.349(14)
O1 C52 1.250(18)
C52 C53 1.48(2)
C52 C54 1.54(2)
C54 H54A 0.96
C54 H54B 0.96
C54 H54C 0.96
C53 H53A 0.96
C53 H53B 0.96
C53 H53C 0.96
O2 C55 1.193(17)
C55 C56 1.50(2)
C55 C57 1.52(2)
C56 H56A 0.96
C56 H56B 0.96
C56 H56C 0.96
C57 H57A 0.96
C57 H57B 0.96
C57 H57C 0.96
O1' C52' 1.201(15)
C52' C53' 1.49(2)
C52' C54' 1.51(2)
C54' H54D 0.96
C54' H54E 0.96
C54' H54F 0.96
C53' H53D 0.96
C53' H53E 0.96
C53' H53F 0.96
